data_7060948
loop_
_publ_author_name
'Linet, Amrutham'
'Joseph, Manu M.'
'Mambatta, Haritha'
'k, Shamna'
'varughese, Sunil'
'Devi, Parukuttyamma Sujatha'
'Suresch, CH'
'Maiti, Kaustabh'
'Neogi, Ishita'

_publ_section_title
;
 Design and Synthesis of De Novo Boomerang Shaped Molecules and their In
 Silico &amp; SERS-based Interactions with SARS-CoV-2 Spike Protein and
 ACE2
;
_journal_name_full 'New Journal of Chemistry'
_journal_paper_doi 10.1039/D1NJ02955J
_journal_year 2021
_chemical_formula_moiety 'C29 H32 N8 O4,C29 H32 N8 O4'
_chemical_formula_sum 'C58 H59 N16 O8'
_chemical_formula_weight 1108.21
_space_group_crystal_system monoclinic
_space_group_IT_number 14
_space_group_name_Hall '-P 2ybc'
_space_group_name_H-M_alt 'P 1 21/c 1'
_atom_sites_solution_hydrogens geom
_audit_creation_method SHELXL-2018/3
_audit_update_record
;
2021-02-16 deposited with the CCDC.	2021-09-09 downloaded from the CCDC.
;
_cell_angle_alpha 90
_cell_angle_beta 104.875(5)
_cell_angle_gamma 90
_cell_formula_units_Z 4
_cell_length_a 12.312(4)
_cell_length_b 34.200(12)
_cell_length_c 13.951(5)
_cell_measurement_reflns_used 4671
_cell_measurement_temperature 301(2)
_cell_measurement_theta_max 27.5
_cell_measurement_theta_min 3.0
_cell_volume 5677(3)
_computing_cell_refinement
;
CrystalClear-SM Expert 2.1 b29 (Rigaku, 2013)
;
_computing_data_collection
;
CrystalClear-SM Expert 2.1 b29 (Rigaku, 2013)
;
_computing_data_reduction
;
CrystalClear-SM Expert 2.1 b29 (Rigaku, 2013)
;
_computing_structure_refinement 'SHELXL-2018/3 (Sheldrick, 2018)'
_diffrn_ambient_temperature 301(2)
_diffrn_detector_area_resol_mean 28.5714
_diffrn_measured_fraction_theta_full 0.992
_diffrn_measured_fraction_theta_max 0.992
_diffrn_measurement_device_type
;
Rigaku Saturn724+ (4x4 bin mode)
;
_diffrn_measurement_method 'profile data from \w-scans'
_diffrn_radiation_type MoK\a
_diffrn_radiation_wavelength 0.71073
_diffrn_reflns_av_R_equivalents 0.1138
_diffrn_reflns_av_unetI/netI 0.1275
_diffrn_reflns_Laue_measured_fraction_full 0.992
_diffrn_reflns_Laue_measured_fraction_max 0.992
_diffrn_reflns_limit_h_max 11
_diffrn_reflns_limit_h_min -14
_diffrn_reflns_limit_k_max 39
_diffrn_reflns_limit_k_min -41
_diffrn_reflns_limit_l_max 16
_diffrn_reflns_limit_l_min -15
_diffrn_reflns_number 40910
_diffrn_reflns_point_group_measured_fraction_full 0.992
_diffrn_reflns_point_group_measured_fraction_max 0.992
_diffrn_reflns_theta_full 25.242
_diffrn_reflns_theta_max 25.499
_diffrn_reflns_theta_min 3.022
_diffrn_source 'Sealed Tube'
_exptl_absorpt_coefficient_mu 0.090
_exptl_absorpt_correction_T_max 1.000
_exptl_absorpt_correction_T_min 0.629
_exptl_absorpt_correction_type empirical
_exptl_crystal_colour Colorless
_exptl_crystal_density_diffrn 1.297
_exptl_crystal_description Prism
_exptl_crystal_F_000 2332
_exptl_crystal_size_max 0.250
_exptl_crystal_size_mid 0.220
_exptl_crystal_size_min 0.200
_refine_diff_density_max 0.243
_refine_diff_density_min -0.189
_refine_diff_density_rms 0.046
_refine_ls_extinction_method none
_refine_ls_goodness_of_fit_ref 0.863
_refine_ls_hydrogen_treatment constr
_refine_ls_matrix_type full
_refine_ls_number_parameters 756
_refine_ls_number_reflns 10481
_refine_ls_number_restraints 0
_refine_ls_restrained_S_all 0.863
_refine_ls_R_factor_all 0.2025
_refine_ls_R_factor_gt 0.0697
_refine_ls_shift/su_max 0.000
_refine_ls_shift/su_mean 0.000
_refine_ls_structure_factor_coef Fsqd
_refine_ls_weighting_details 'w=1/[\s^2^(Fo^2^)+(0.0957P)^2^] where P=(Fo^2^+2Fc^2^)/3'
_refine_ls_weighting_scheme calc
_refine_ls_wR_factor_gt 0.1643
_refine_ls_wR_factor_ref 0.2176
_reflns_Friedel_coverage 0.000
_reflns_number_gt 3649
_reflns_number_total 10481
_reflns_threshold_expression 'I > 2\s(I)'
_cod_data_source_file d1nj02955j2.cif
_cod_data_source_block shelx
_cod_depositor_comments
;
The following automatic conversions were performed:

data item '_exptl_absorpt_correction_type' value 'Empirical' was
changed to 'empirical' in accordance with the
/home/data/users/saulius/crontab/automatic-downloads/rss-feeds/RSC/lib/dictionaries/cif_core.dic
dictionary named 'cif_core.dic' version 2.4.2 last updated on
2011-04-26.

Automatic conversion script
Id: cif_fix_values 7556 2019-12-06 15:28:31Z antanas 
;
_cod_original_sg_symbol_H-M 'P 21/c'
_cod_database_code 7060948
_shelx_shelxl_version_number 2018/3
_shelx_space_group_comment
;
The symmetry employed for this shelxl refinement is uniquely defined
by the following loop, which should always be used as a source of
symmetry information in preference to the above space-group names.
They are only intended as comments.
;
_shelx_estimated_absorpt_t_min 0.978
_shelx_estimated_absorpt_t_max 0.982

loop_
_space_group_symop_operation_xyz
'x, y, z'
'-x, y+1/2, -z+1/2'
'-x, -y, -z'
'x, -y-1/2, z-1/2'

loop_
_atom_site_label
_atom_site_type_symbol
_atom_site_fract_x
_atom_site_fract_y
_atom_site_fract_z
_atom_site_U_iso_or_equiv
_atom_site_adp_type
_atom_site_occupancy
_atom_site_site_symmetry_order
_atom_site_calc_flag
_atom_site_refinement_flags_posn
_atom_site_refinement_flags_adp
_atom_site_refinement_flags_occupancy
_atom_site_disorder_assembly
_atom_site_disorder_group
O18 O 0.0590(3) 0.51199(12) 1.1911(2) 0.0954(11) Uani 1 1 d . . . . .
O21 O 0.1113(3) 0.52791(11) 1.0529(3) 0.0977(12) Uani 1 1 d . . . . .
O37 O 0.4587(4) 0.67354(12) 0.1456(3) 0.1139(14) Uani 1 1 d . . . . .
O39 O 0.6316(3) 0.64903(11) 0.1790(2) 0.0931(11) Uani 1 1 d . . . . .
N1 N 0.2529(3) 0.75602(11) 0.7388(2) 0.0695(11) Uani 1 1 d . . . . .
N3 N 0.0836(4) 0.75343(13) 0.6062(3) 0.0816(12) Uani 1 1 d . . . . .
N12 N -0.0424(3) 0.63672(13) 0.9389(3) 0.0827(12) Uani 1 1 d . . . . .
N13 N -0.0599(3) 0.61068(14) 1.0032(3) 0.0872(13) Uani 1 1 d . . . . .
N14 N 0.0397(3) 0.60484(11) 1.0678(2) 0.0656(10) Uani 1 1 d . . . . .
N33 N 0.4166(3) 0.63203(11) 0.3028(3) 0.0643(10) Uani 1 1 d . . . . .
N34 N 0.3155(4) 0.61732(12) 0.2608(3) 0.0773(12) Uani 1 1 d . . . . .
N35 N 0.2453(3) 0.63122(12) 0.3081(3) 0.0781(12) Uani 1 1 d . . . . .
C2 C 0.1656(5) 0.77795(15) 0.6713(4) 0.0866(16) Uani 1 1 d . . . . .
H2A H 0.127822 0.794341 0.709483 0.104 Uiso 1 1 calc R U . . .
H2B H 0.199687 0.794967 0.631645 0.104 Uiso 1 1 calc R U . . .
C4 C 0.0188(4) 0.73322(16) 0.6663(3) 0.0832(15) Uani 1 1 d . . . . .
H4A H -0.022357 0.711759 0.628125 0.100 Uiso 1 1 calc R U . . .
H4B H -0.035468 0.751258 0.681071 0.100 Uiso 1 1 calc R U . . .
C5 C 0.0919(4) 0.71755(13) 0.7618(3) 0.0603(12) Uani 1 1 d . . . . .
C6 C 0.2045(4) 0.72771(13) 0.7940(3) 0.0593(12) Uani 1 1 d . . . . .
C7 C 0.2723(3) 0.71213(13) 0.8804(3) 0.0576(11) Uani 1 1 d . . . . .
C8 C 0.2259(4) 0.68577(13) 0.9336(3) 0.0586(12) Uani 1 1 d . . . . .
H8 H 0.271241 0.674962 0.991231 0.070 Uiso 1 1 calc R U . . .
C9 C 0.1135(4) 0.67493(13) 0.9034(3) 0.0568(11) Uani 1 1 d . . . . .
C10 C 0.0466(4) 0.69098(14) 0.8181(3) 0.0661(13) Uani 1 1 d . . . . .
H10 H -0.028984 0.684211 0.797537 0.079 Uiso 1 1 calc R U . . .
C11 C 0.0670(4) 0.64637(13) 0.9613(3) 0.0568(11) Uani 1 1 d . . . . .
C15 C 0.1198(4) 0.62622(13) 1.0441(3) 0.0632(12) Uani 1 1 d . . . . .
H15 H 0.195686 0.627109 1.077187 0.076 Uiso 1 1 calc R U . . .
C16 C 0.0492(4) 0.57688(16) 1.1486(3) 0.0758(14) Uani 1 1 d . . . . .
H16A H -0.021042 0.576416 1.167872 0.091 Uiso 1 1 calc R U . . .
H16B H 0.107573 0.585629 1.205390 0.091 Uiso 1 1 calc R U . . .
C17 C 0.0761(4) 0.53645(16) 1.1220(4) 0.0709(14) Uani 1 1 d . . . . .
C19 C 0.0801(6) 0.47084(18) 1.1781(4) 0.121(2) Uani 1 1 d . . . . .
H19A H 0.041426 0.462484 1.111678 0.146 Uiso 1 1 calc R U . . .
H19B H 0.159948 0.466308 1.187795 0.146 Uiso 1 1 calc R U . . .
C20 C 0.0392(7) 0.4494(2) 1.2505(6) 0.185(4) Uani 1 1 d . . . . .
H20A H 0.090002 0.452672 1.314838 0.278 Uiso 1 1 calc R U . . .
H20B H 0.033978 0.422106 1.233377 0.278 Uiso 1 1 calc R U . . .
H20C H -0.033798 0.458952 1.251582 0.278 Uiso 1 1 calc R U . . .
C22 C 0.3947(3) 0.72396(14) 0.9181(3) 0.0731(13) Uani 1 1 d . . . . .
H22A H 0.440408 0.707282 0.889221 0.110 Uiso 1 1 calc R U . . .
H22B H 0.417301 0.721488 0.988991 0.110 Uiso 1 1 calc R U . . .
H22C H 0.403650 0.750612 0.899907 0.110 Uiso 1 1 calc R U . . .
C23 C 0.3221(4) 0.73783(14) 0.6800(3) 0.0722(13) Uani 1 1 d . . . . .
H23A H 0.368818 0.717793 0.719509 0.087 Uiso 1 1 calc R U . . .
H23B H 0.371369 0.757426 0.663596 0.087 Uiso 1 1 calc R U . . .
C24 C 0.2521(4) 0.71973(13) 0.5855(3) 0.0593(12) Uani 1 1 d . . . . .
C25 C 0.1382(4) 0.72701(15) 0.5529(3) 0.0710(14) Uani 1 1 d . . . . .
C26 C 0.0751(4) 0.70932(16) 0.4654(3) 0.0805(15) Uani 1 1 d . . . . .
C27 C 0.1300(4) 0.68557(15) 0.4128(3) 0.0745(14) Uani 1 1 d . . . . .
H27 H 0.088660 0.673818 0.354693 0.089 Uiso 1 1 calc R U . . .
C28 C 0.2451(4) 0.67869(14) 0.4439(3) 0.0641(12) Uani 1 1 d . . . . .
C29 C 0.3053(4) 0.69586(13) 0.5296(3) 0.0650(12) Uani 1 1 d . . . . .
H29 H 0.382406 0.691666 0.551078 0.078 Uiso 1 1 calc R U . . .
C30 C -0.0493(4) 0.7177(2) 0.4257(3) 0.122(2) Uani 1 1 d . . . . .
H30A H -0.068560 0.717446 0.354547 0.182 Uiso 1 1 calc R U . . .
H30B H -0.066085 0.742973 0.448417 0.182 Uiso 1 1 calc R U . . .
H30C H -0.091991 0.698111 0.449143 0.182 Uiso 1 1 calc R U . . .
C31 C 0.3026(4) 0.65552(14) 0.3806(3) 0.0611(12) Uani 1 1 d . . . . .
C32 C 0.4112(4) 0.65637(13) 0.3772(3) 0.0653(12) Uani 1 1 d . . . . .
H32 H 0.469532 0.670668 0.417578 0.078 Uiso 1 1 calc R U . . .
C36 C 0.5135(4) 0.62300(15) 0.2648(3) 0.0736(14) Uani 1 1 d . . . . .
H36A H 0.503843 0.597173 0.235073 0.088 Uiso 1 1 calc R U . . .
H36B H 0.580449 0.622475 0.319606 0.088 Uiso 1 1 calc R U . . .
C38 C 0.5294(5) 0.65171(17) 0.1902(3) 0.0751(14) Uani 1 1 d . . . . .
C40 C 0.6596(6) 0.6738(2) 0.1027(4) 0.120(2) Uani 1 1 d . . . . .
H40A H 0.621257 0.664353 0.037199 0.144 Uiso 1 1 calc R U . . .
H40B H 0.635678 0.700494 0.109154 0.144 Uiso 1 1 calc R U . . .
C41 C 0.7791(6) 0.6725(3) 0.1157(5) 0.169(3) Uani 1 1 d . . . . .
H41A H 0.816383 0.680298 0.182055 0.254 Uiso 1 1 calc R U . . .
H41B H 0.799555 0.689990 0.069355 0.254 Uiso 1 1 calc R U . . .
H41C H 0.801227 0.646364 0.104191 0.254 Uiso 1 1 calc R U . . .
O59 O 0.6750(2) 0.72430(11) 0.8722(2) 0.0810(10) Uani 1 1 d . . . . .
O62 O 0.6297(4) 0.72072(12) 0.7072(3) 0.1283(16) Uani 1 1 d . . . . .
O78 O 0.2328(4) 0.57686(14) -0.4019(3) 0.1456(19) Uani 1 1 d . . . . .
O80 O 0.0682(3) 0.60572(13) -0.4552(3) 0.1130(13) Uani 1 1 d . . . . .
N42 N 0.4521(3) 0.49519(11) 0.2824(2) 0.0638(10) Uani 1 1 d . . . . .
N44 N 0.6202(3) 0.49826(11) 0.2208(2) 0.0627(10) Uani 1 1 d . . . . .
N54 N 0.6871(3) 0.64175(12) 0.7159(2) 0.0749(11) Uani 1 1 d . . . . .
N55 N 0.7735(3) 0.64373(14) 0.6742(3) 0.0985(15) Uani 1 1 d . . . . .
N56 N 0.7458(4) 0.62050(15) 0.5948(3) 0.0958(14) Uani 1 1 d . . . . .
N73 N 0.4522(3) 0.62109(12) -0.1464(3) 0.0744(11) Uani 1 1 d . . . . .
N74 N 0.3809(4) 0.63504(12) -0.2250(3) 0.0761(11) Uani 1 1 d . . . . .
N75 N 0.2799(3) 0.61912(11) -0.2289(2) 0.0661(10) Uani 1 1 d . . . . .
C43 C 0.5409(4) 0.47308(14) 0.2527(3) 0.0738(14) Uani 1 1 d . . . . .
H43A H 0.581325 0.457316 0.308210 0.089 Uiso 1 1 calc R U . . .
H43B H 0.506355 0.455490 0.198940 0.089 Uiso 1 1 calc R U . . .
C45 C 0.6854(3) 0.51833(14) 0.3110(3) 0.0685(13) Uani 1 1 d . . . . .
H45A H 0.727132 0.539696 0.291721 0.082 Uiso 1 1 calc R U . . .
H45B H 0.739377 0.500108 0.350093 0.082 Uiso 1 1 calc R U . . .
C46 C 0.6129(4) 0.53426(13) 0.3743(3) 0.0597(12) Uani 1 1 d . . . . .
C47 C 0.5006(4) 0.52365(12) 0.3571(3) 0.0567(11) Uani 1 1 d . . . . .
C48 C 0.4325(4) 0.53896(13) 0.4151(3) 0.0609(12) Uani 1 1 d . . . . .
C49 C 0.4822(4) 0.56525(13) 0.4896(3) 0.0636(13) Uani 1 1 d . . . . .
H49 H 0.438397 0.575739 0.528491 0.076 Uiso 1 1 calc R U . . .
C50 C 0.5941(4) 0.57659(13) 0.5087(3) 0.0615(12) Uani 1 1 d . . . . .
C51 C 0.6579(3) 0.56059(13) 0.4501(3) 0.0609(12) Uani 1 1 d . . . . .
H51 H 0.733154 0.567650 0.461710 0.073 Uiso 1 1 calc R U . . .
C52 C 0.6428(4) 0.60424(14) 0.5878(3) 0.0655(13) Uani 1 1 d . . . . .
C53 C 0.6057(4) 0.61885(15) 0.6636(3) 0.0726(14) Uani 1 1 d . . . . .
H53 H 0.536708 0.613876 0.676840 0.087 Uiso 1 1 calc R U . . .
C57 C 0.6909(4) 0.66330(16) 0.8062(3) 0.0760(14) Uani 1 1 d . . . . .
H57A H 0.765679 0.661157 0.850448 0.091 Uiso 1 1 calc R U . . .
H57B H 0.638394 0.651707 0.839250 0.091 Uiso 1 1 calc R U . . .
C58 C 0.6625(4) 0.70564(17) 0.7868(4) 0.0768(14) Uani 1 1 d . . . . .
C60 C 0.6539(4) 0.76593(16) 0.8695(3) 0.0845(15) Uani 1 1 d . . . . .
H60A H 0.577791 0.771373 0.831190 0.101 Uiso 1 1 calc R U . . .
H60B H 0.705656 0.779409 0.838935 0.101 Uiso 1 1 calc R U . . .
C61 C 0.6699(4) 0.77953(17) 0.9742(4) 0.1032(19) Uani 1 1 d . . . . .
H61A H 0.742219 0.771261 1.013306 0.155 Uiso 1 1 calc R U . . .
H61B H 0.612267 0.768510 1.001055 0.155 Uiso 1 1 calc R U . . .
H61C H 0.665371 0.807542 0.975405 0.155 Uiso 1 1 calc R U . . .
C63 C 0.3139(4) 0.52695(14) 0.4001(3) 0.0772(14) Uani 1 1 d . . . . .
H63A H 0.267460 0.541657 0.346338 0.116 Uiso 1 1 calc R U . . .
H63B H 0.290515 0.531847 0.459553 0.116 Uiso 1 1 calc R U . . .
H63C H 0.306675 0.499572 0.384621 0.116 Uiso 1 1 calc R U . . .
C64 C 0.3811(3) 0.51288(13) 0.1906(3) 0.0624(12) Uani 1 1 d . . . . .
H64A H 0.333549 0.532755 0.208459 0.075 Uiso 1 1 calc R U . . .
H64B H 0.332515 0.492869 0.152911 0.075 Uiso 1 1 calc R U . . .
C65 C 0.4487(3) 0.53111(13) 0.1260(3) 0.0531(11) Uani 1 1 d . . . . .
C66 C 0.5645(4) 0.52458(13) 0.1445(3) 0.0561(11) Uani 1 1 d . . . . .
C67 C 0.6267(4) 0.54252(14) 0.0849(3) 0.0636(12) Uani 1 1 d . . . . .
C68 C 0.5696(4) 0.56650(14) 0.0090(3) 0.0647(12) Uani 1 1 d . . . . .
H68 H 0.610309 0.579127 -0.029568 0.078 Uiso 1 1 calc R U . . .
C69 C 0.4543(4) 0.57269(12) -0.0125(3) 0.0547(11) Uani 1 1 d . . . . .
C70 C 0.3954(3) 0.55475(13) 0.0472(3) 0.0561(11) Uani 1 1 d . . . . .
H70 H 0.318174 0.558600 0.034187 0.067 Uiso 1 1 calc R U . . .
C71 C 0.7497(4) 0.53425(16) 0.0996(3) 0.0894(17) Uani 1 1 d . . . . .
H71A H 0.771242 0.540544 0.039958 0.134 Uiso 1 1 calc R U . . .
H71B H 0.763943 0.507056 0.114782 0.134 Uiso 1 1 calc R U . . .
H71C H 0.792466 0.549855 0.153296 0.134 Uiso 1 1 calc R U . . .
C72 C 0.3967(4) 0.59575(13) -0.0991(3) 0.0580(11) Uani 1 1 d . . . . .
C76 C 0.2884(4) 0.59488(13) -0.1522(3) 0.0628(12) Uani 1 1 d . . . . .
H76 H 0.230751 0.580225 -0.138179 0.075 Uiso 1 1 calc R U . . .
C77 C 0.1834(4) 0.62826(14) -0.3099(3) 0.0716(13) Uani 1 1 d . . . . .
H77A H 0.193422 0.654072 -0.335208 0.086 Uiso 1 1 calc R U . . .
H77B H 0.116779 0.628998 -0.284996 0.086 Uiso 1 1 calc R U . . .
C79 C 0.1656(5) 0.59987(18) -0.3919(4) 0.0841(16) Uani 1 1 d . . . . .
C81 C 0.0424(8) 0.5824(3) -0.5487(6) 0.163(3) Uani 1 1 d . . . . .
C82 C 0.0117(16) 0.5456(7) -0.5365(15) 0.147(10) Uani 0.400(18) 1 d . . P A 2
C83 C -0.0620(12) 0.5981(5) -0.6108(8) 0.176(9) Uani 0.600(18) 1 d . . P A 1

loop_
_atom_site_aniso_label
_atom_site_aniso_U_11
_atom_site_aniso_U_22
_atom_site_aniso_U_33
_atom_site_aniso_U_23
_atom_site_aniso_U_13
_atom_site_aniso_U_12
O18 0.118(3) 0.080(3) 0.087(2) 0.021(2) 0.025(2) -0.026(2)
O21 0.111(3) 0.098(3) 0.096(3) 0.014(2) 0.047(2) 0.003(2)
O37 0.136(4) 0.120(4) 0.098(3) 0.044(3) 0.053(2) 0.045(3)
O39 0.093(3) 0.111(3) 0.082(2) 0.013(2) 0.035(2) 0.002(2)
N1 0.101(3) 0.056(3) 0.061(2) 0.004(2) 0.037(2) 0.001(2)
N3 0.099(3) 0.086(3) 0.068(2) 0.025(2) 0.035(2) 0.022(3)
N12 0.071(3) 0.102(4) 0.073(2) 0.028(2) 0.015(2) -0.005(2)
N13 0.067(3) 0.111(4) 0.083(3) 0.022(3) 0.019(2) -0.015(3)
N14 0.070(3) 0.073(3) 0.055(2) 0.008(2) 0.0179(19) -0.014(2)
N33 0.080(3) 0.056(3) 0.057(2) 0.0001(19) 0.019(2) 0.001(2)
N34 0.083(3) 0.088(3) 0.060(2) -0.010(2) 0.018(2) -0.006(3)
N35 0.084(3) 0.084(3) 0.066(2) -0.011(2) 0.020(2) -0.018(2)
C2 0.131(5) 0.067(4) 0.075(3) 0.010(3) 0.050(3) 0.011(4)
C4 0.079(3) 0.112(5) 0.066(3) 0.019(3) 0.032(3) 0.030(3)
C5 0.071(3) 0.065(3) 0.051(2) 0.005(2) 0.028(2) 0.014(3)
C6 0.082(3) 0.057(3) 0.042(2) -0.003(2) 0.024(2) 0.010(3)
C7 0.064(3) 0.058(3) 0.055(3) -0.008(2) 0.023(2) 0.001(2)
C8 0.072(3) 0.066(3) 0.042(2) -0.003(2) 0.022(2) -0.003(3)
C9 0.063(3) 0.060(3) 0.051(2) -0.005(2) 0.022(2) 0.000(2)
C10 0.073(3) 0.074(4) 0.059(3) -0.001(3) 0.030(2) 0.007(3)
C11 0.055(3) 0.070(3) 0.048(2) -0.003(2) 0.018(2) -0.004(2)
C15 0.067(3) 0.070(4) 0.056(3) -0.001(2) 0.022(2) -0.016(3)
C16 0.080(3) 0.087(4) 0.061(3) 0.015(3) 0.018(2) -0.016(3)
C17 0.066(3) 0.072(4) 0.068(3) 0.022(3) 0.006(2) -0.008(3)
C19 0.160(6) 0.070(5) 0.133(5) 0.026(4) 0.035(4) -0.016(4)
C20 0.217(9) 0.122(7) 0.232(8) 0.064(6) 0.085(7) -0.029(6)
C22 0.076(3) 0.082(4) 0.066(3) -0.005(3) 0.026(2) -0.011(3)
C23 0.088(3) 0.072(4) 0.066(3) 0.003(3) 0.037(3) -0.015(3)
C24 0.077(3) 0.057(3) 0.051(2) 0.013(2) 0.030(2) -0.006(3)
C25 0.087(4) 0.081(4) 0.048(3) 0.014(3) 0.022(3) 0.002(3)
C26 0.072(4) 0.113(5) 0.058(3) 0.016(3) 0.020(3) 0.006(3)
C27 0.075(4) 0.095(4) 0.054(3) 0.002(3) 0.017(3) -0.008(3)
C28 0.077(3) 0.070(4) 0.047(2) 0.010(2) 0.019(2) -0.003(3)
C29 0.078(3) 0.071(3) 0.050(2) 0.002(2) 0.023(2) -0.011(3)
C30 0.079(4) 0.208(8) 0.074(3) 0.010(4) 0.014(3) 0.021(4)
C31 0.074(3) 0.060(3) 0.050(2) 0.006(2) 0.018(2) -0.003(3)
C32 0.085(4) 0.056(3) 0.054(3) -0.003(2) 0.016(2) -0.004(3)
C36 0.087(4) 0.071(4) 0.063(3) 0.000(3) 0.021(3) 0.008(3)
C38 0.095(4) 0.081(4) 0.053(3) 0.001(3) 0.028(3) 0.013(3)
C40 0.145(6) 0.140(6) 0.091(4) 0.020(4) 0.059(4) -0.006(5)
C41 0.123(6) 0.239(10) 0.169(6) 0.057(6) 0.080(5) 0.007(6)
O59 0.089(2) 0.094(3) 0.0611(19) -0.0145(19) 0.0217(16) -0.002(2)
O62 0.206(5) 0.118(4) 0.060(2) 0.012(2) 0.032(3) 0.024(3)
O78 0.184(5) 0.135(4) 0.091(3) -0.034(3) -0.013(3) 0.073(4)
O80 0.103(3) 0.142(4) 0.086(2) 0.000(3) 0.012(2) 0.010(3)
N42 0.084(3) 0.060(3) 0.0484(19) 0.0048(19) 0.0206(18) 0.003(2)
N44 0.073(3) 0.063(3) 0.054(2) -0.0029(19) 0.0200(19) 0.006(2)
N54 0.076(3) 0.095(3) 0.054(2) -0.020(2) 0.018(2) -0.005(2)
N55 0.082(3) 0.137(5) 0.080(3) -0.034(3) 0.028(2) -0.013(3)
N56 0.094(3) 0.129(4) 0.066(2) -0.035(3) 0.023(2) -0.004(3)
N73 0.094(3) 0.071(3) 0.062(2) 0.003(2) 0.029(2) -0.004(2)
N74 0.098(3) 0.071(3) 0.066(2) 0.009(2) 0.033(2) -0.003(3)
N75 0.087(3) 0.059(3) 0.057(2) -0.003(2) 0.028(2) -0.001(2)
C43 0.097(4) 0.067(4) 0.058(3) -0.003(2) 0.021(3) 0.017(3)
C45 0.070(3) 0.085(4) 0.046(2) -0.006(2) 0.006(2) 0.009(3)
C46 0.072(3) 0.064(3) 0.041(2) -0.002(2) 0.011(2) 0.010(3)
C47 0.079(3) 0.051(3) 0.039(2) -0.001(2) 0.014(2) 0.002(3)
C48 0.074(3) 0.068(3) 0.041(2) 0.012(2) 0.016(2) 0.004(3)
C49 0.081(4) 0.070(4) 0.044(2) 0.007(2) 0.023(2) 0.013(3)
C50 0.076(3) 0.069(3) 0.038(2) 0.000(2) 0.011(2) 0.010(3)
C51 0.065(3) 0.068(3) 0.045(2) -0.004(2) 0.007(2) 0.009(2)
C52 0.069(3) 0.079(4) 0.047(2) -0.002(2) 0.012(2) -0.002(3)
C53 0.084(3) 0.084(4) 0.054(3) -0.014(3) 0.025(2) -0.010(3)
C57 0.086(3) 0.090(4) 0.052(3) -0.019(3) 0.017(2) -0.004(3)
C58 0.092(4) 0.082(4) 0.062(3) -0.009(3) 0.030(3) -0.004(3)
C60 0.093(4) 0.069(4) 0.092(4) -0.010(3) 0.026(3) -0.003(3)
C61 0.097(4) 0.109(5) 0.104(4) -0.035(4) 0.028(3) -0.005(4)
C63 0.089(4) 0.086(4) 0.064(3) 0.009(3) 0.031(3) 0.006(3)
C64 0.065(3) 0.074(4) 0.049(2) -0.001(2) 0.017(2) -0.005(2)
C65 0.060(3) 0.061(3) 0.040(2) -0.004(2) 0.0153(19) 0.000(2)
C66 0.070(3) 0.058(3) 0.038(2) -0.008(2) 0.011(2) 0.004(2)
C67 0.065(3) 0.077(4) 0.047(2) -0.011(2) 0.012(2) -0.005(3)
C68 0.080(4) 0.070(4) 0.050(2) -0.009(2) 0.027(2) -0.011(3)
C69 0.068(3) 0.056(3) 0.043(2) -0.009(2) 0.021(2) 0.000(2)
C70 0.056(3) 0.066(3) 0.048(2) -0.011(2) 0.016(2) -0.003(2)
C71 0.066(3) 0.131(5) 0.074(3) -0.002(3) 0.023(2) 0.002(3)
C72 0.081(3) 0.056(3) 0.043(2) -0.008(2) 0.026(2) -0.003(3)
C76 0.089(4) 0.056(3) 0.050(2) 0.004(2) 0.028(2) -0.004(3)
C77 0.090(4) 0.067(4) 0.062(3) 0.011(3) 0.027(3) 0.017(3)
C79 0.098(4) 0.090(5) 0.062(3) 0.004(3) 0.018(3) 0.032(4)
C81 0.197(9) 0.159(9) 0.098(5) -0.032(5) -0.024(5) -0.016(8)
C82 0.139(16) 0.12(2) 0.177(18) -0.057(15) 0.033(13) -0.048(14)
C83 0.146(13) 0.27(2) 0.093(8) -0.006(10) -0.005(8) -0.105(12)

loop_
_atom_type_symbol
_atom_type_description
_atom_type_scat_dispersion_real
_atom_type_scat_dispersion_imag
_atom_type_scat_source
C C 0.0033 0.0016 'International Tables Vol C Tables 4.2.6.8 and 6.1.1.4'
H H 0.0000 0.0000 'International Tables Vol C Tables 4.2.6.8 and 6.1.1.4'
N N 0.0061 0.0033 'International Tables Vol C Tables 4.2.6.8 and 6.1.1.4'
O O 0.0106 0.0060 'International Tables Vol C Tables 4.2.6.8 and 6.1.1.4'

loop_
_geom_angle_atom_site_label_1
_geom_angle_atom_site_label_2
_geom_angle_atom_site_label_3
_geom_angle
_geom_angle_site_symmetry_1
_geom_angle_site_symmetry_3
_geom_angle_publ_flag
C17 O18 C19 116.9(4) . . ?
C38 O39 C40 117.2(4) . . ?
C2 N1 C6 110.6(4) . . ?
C2 N1 C23 107.4(3) . . ?
C6 N1 C23 112.9(3) . . ?
C25 N3 C2 110.2(4) . . ?
C25 N3 C4 113.1(4) . . ?
C2 N3 C4 108.0(4) . . ?
N13 N12 C11 109.6(4) . . ?
N12 N13 N14 106.2(3) . . ?
C15 N14 N13 111.0(4) . . ?
C15 N14 C16 129.2(4) . . ?
N13 N14 C16 119.8(4) . . ?
N34 N33 C32 110.3(4) . . ?
N34 N33 C36 121.4(4) . . ?
C32 N33 C36 128.3(4) . . ?
N35 N34 N33 107.8(4) . . ?
N34 N35 C31 108.4(4) . . ?
N3 C2 N1 113.1(4) . . ?
N3 C2 H2A 109.0 . . ?
N1 C2 H2A 109.0 . . ?
N3 C2 H2B 109.0 . . ?
N1 C2 H2B 109.0 . . ?
H2A C2 H2B 107.8 . . ?
N3 C4 C5 112.7(4) . . ?
N3 C4 H4A 109.1 . . ?
C5 C4 H4A 109.1 . . ?
N3 C4 H4B 109.1 . . ?
C5 C4 H4B 109.1 . . ?
H4A C4 H4B 107.8 . . ?
C6 C5 C10 119.2(4) . . ?
C6 C5 C4 121.2(4) . . ?
C10 C5 C4 119.6(4) . . ?
C7 C6 C5 121.0(4) . . ?
C7 C6 N1 118.6(4) . . ?
C5 C6 N1 120.4(4) . . ?
C8 C7 C6 118.6(4) . . ?
C8 C7 C22 119.9(4) . . ?
C6 C7 C22 121.5(4) . . ?
C7 C8 C9 121.9(4) . . ?
C7 C8 H8 119.0 . . ?
C9 C8 H8 119.0 . . ?
C10 C9 C8 118.9(4) . . ?
C10 C9 C11 120.5(4) . . ?
C8 C9 C11 120.5(4) . . ?
C9 C10 C5 120.4(4) . . ?
C9 C10 H10 119.8 . . ?
C5 C10 H10 119.8 . . ?
N12 C11 C15 107.8(4) . . ?
N12 C11 C9 122.8(4) . . ?
C15 C11 C9 129.3(4) . . ?
N14 C15 C11 105.4(4) . . ?
N14 C15 H15 127.3 . . ?
C11 C15 H15 127.3 . . ?
N14 C16 C17 113.3(4) . . ?
N14 C16 H16A 108.9 . . ?
C17 C16 H16A 108.9 . . ?
N14 C16 H16B 108.9 . . ?
C17 C16 H16B 108.9 . . ?
H16A C16 H16B 107.7 . . ?
O21 C17 O18 126.1(6) . . ?
O21 C17 C16 125.4(5) . . ?
O18 C17 C16 108.5(5) . . ?
C20 C19 O18 107.6(6) . . ?
C20 C19 H19A 110.2 . . ?
O18 C19 H19A 110.2 . . ?
C20 C19 H19B 110.2 . . ?
O18 C19 H19B 110.2 . . ?
H19A C19 H19B 108.5 . . ?
C19 C20 H20A 109.5 . . ?
C19 C20 H20B 109.5 . . ?
H20A C20 H20B 109.5 . . ?
C19 C20 H20C 109.5 . . ?
H20A C20 H20C 109.5 . . ?
H20B C20 H20C 109.5 . . ?
C7 C22 H22A 109.5 . . ?
C7 C22 H22B 109.5 . . ?
H22A C22 H22B 109.5 . . ?
C7 C22 H22C 109.5 . . ?
H22A C22 H22C 109.5 . . ?
H22B C22 H22C 109.5 . . ?
N1 C23 C24 112.3(4) . . ?
N1 C23 H23A 109.1 . . ?
C24 C23 H23A 109.1 . . ?
N1 C23 H23B 109.1 . . ?
C24 C23 H23B 109.1 . . ?
H23A C23 H23B 107.9 . . ?
C25 C24 C29 120.1(4) . . ?
C25 C24 C23 121.1(4) . . ?
C29 C24 C23 118.7(4) . . ?
C24 C25 C26 119.8(5) . . ?
C24 C25 N3 120.8(4) . . ?
C26 C25 N3 119.4(5) . . ?
C27 C26 C25 118.6(5) . . ?
C27 C26 C30 120.2(5) . . ?
C25 C26 C30 121.1(5) . . ?
C26 C27 C28 122.1(4) . . ?
C26 C27 H27 119.0 . . ?
C28 C27 H27 119.0 . . ?
C29 C28 C27 118.7(4) . . ?
C29 C28 C31 120.8(4) . . ?
C27 C28 C31 120.3(4) . . ?
C28 C29 C24 120.7(4) . . ?
C28 C29 H29 119.7 . . ?
C24 C29 H29 119.7 . . ?
C26 C30 H30A 109.5 . . ?
C26 C30 H30B 109.5 . . ?
H30A C30 H30B 109.5 . . ?
C26 C30 H30C 109.5 . . ?
H30A C30 H30C 109.5 . . ?
H30B C30 H30C 109.5 . . ?
C32 C31 N35 108.4(4) . . ?
C32 C31 C28 129.3(4) . . ?
N35 C31 C28 122.1(4) . . ?
N33 C32 C31 105.1(4) . . ?
N33 C32 H32 127.5 . . ?
C31 C32 H32 127.5 . . ?
N33 C36 C38 112.6(4) . . ?
N33 C36 H36A 109.1 . . ?
C38 C36 H36A 109.1 . . ?
N33 C36 H36B 109.1 . . ?
C38 C36 H36B 109.1 . . ?
H36A C36 H36B 107.8 . . ?
O37 C38 O39 125.2(5) . . ?
O37 C38 C36 124.8(5) . . ?
O39 C38 C36 110.0(5) . . ?
C41 C40 O39 108.3(5) . . ?
C41 C40 H40A 110.0 . . ?
O39 C40 H40A 110.0 . . ?
C41 C40 H40B 110.0 . . ?
O39 C40 H40B 110.0 . . ?
H40A C40 H40B 108.4 . . ?
C40 C41 H41A 109.5 . . ?
C40 C41 H41B 109.5 . . ?
H41A C41 H41B 109.5 . . ?
C40 C41 H41C 109.5 . . ?
H41A C41 H41C 109.5 . . ?
H41B C41 H41C 109.5 . . ?
C58 O59 C60 118.2(4) . . ?
C79 O80 C81 117.3(5) . . ?
C47 N42 C43 110.6(3) . . ?
C47 N42 C64 113.1(3) . . ?
C43 N42 C64 106.4(3) . . ?
C66 N44 C43 111.7(3) . . ?
C66 N44 C45 113.2(3) . . ?
C43 N44 C45 106.0(3) . . ?
C53 N54 N55 111.3(4) . . ?
C53 N54 C57 128.8(4) . . ?
N55 N54 C57 120.0(4) . . ?
N56 N55 N54 105.5(4) . . ?
N55 N56 C52 109.7(4) . . ?
N74 N73 C72 108.9(4) . . ?
N73 N74 N75 107.5(4) . . ?
C76 N75 N74 109.7(4) . . ?
C76 N75 C77 129.7(4) . . ?
N74 N75 C77 120.5(4) . . ?
N44 C43 N42 112.8(4) . . ?
N44 C43 H43A 109.0 . . ?
N42 C43 H43A 109.0 . . ?
N44 C43 H43B 109.0 . . ?
N42 C43 H43B 109.0 . . ?
H43A C43 H43B 107.8 . . ?
N44 C45 C46 113.1(3) . . ?
N44 C45 H45A 109.0 . . ?
C46 C45 H45A 109.0 . . ?
N44 C45 H45B 109.0 . . ?
C46 C45 H45B 109.0 . . ?
H45A C45 H45B 107.8 . . ?
C47 C46 C51 119.1(4) . . ?
C47 C46 C45 121.1(4) . . ?
C51 C46 C45 119.8(4) . . ?
C46 C47 C48 121.1(4) . . ?
C46 C47 N42 120.8(4) . . ?
C48 C47 N42 118.1(4) . . ?
C49 C48 C47 117.2(4) . . ?
C49 C48 C63 120.9(4) . . ?
C47 C48 C63 121.8(4) . . ?
C50 C49 C48 123.2(4) . . ?
C50 C49 H49 118.4 . . ?
C48 C49 H49 118.4 . . ?
C51 C50 C49 117.5(4) . . ?
C51 C50 C52 121.1(4) . . ?
C49 C50 C52 121.4(4) . . ?
C50 C51 C46 121.9(4) . . ?
C50 C51 H51 119.1 . . ?
C46 C51 H51 119.1 . . ?
C53 C52 N56 106.7(4) . . ?
C53 C52 C50 132.5(5) . . ?
N56 C52 C50 120.8(4) . . ?
N54 C53 C52 106.7(4) . . ?
N54 C53 H53 126.6 . . ?
C52 C53 H53 126.6 . . ?
N54 C57 C58 112.3(4) . . ?
N54 C57 H57A 109.1 . . ?
C58 C57 H57A 109.1 . . ?
N54 C57 H57B 109.1 . . ?
C58 C57 H57B 109.1 . . ?
H57A C57 H57B 107.9 . . ?
O62 C58 O59 124.1(5) . . ?
O62 C58 C57 126.3(5) . . ?
O59 C58 C57 109.6(4) . . ?
O59 C60 C61 107.6(4) . . ?
O59 C60 H60A 110.2 . . ?
C61 C60 H60A 110.2 . . ?
O59 C60 H60B 110.2 . . ?
C61 C60 H60B 110.2 . . ?
H60A C60 H60B 108.5 . . ?
C60 C61 H61A 109.5 . . ?
C60 C61 H61B 109.5 . . ?
H61A C61 H61B 109.5 . . ?
C60 C61 H61C 109.5 . . ?
H61A C61 H61C 109.5 . . ?
H61B C61 H61C 109.5 . . ?
C48 C63 H63A 109.5 . . ?
C48 C63 H63B 109.5 . . ?
H63A C63 H63B 109.5 . . ?
C48 C63 H63C 109.5 . . ?
H63A C63 H63C 109.5 . . ?
H63B C63 H63C 109.5 . . ?
N42 C64 C65 113.0(3) . . ?
N42 C64 H64A 109.0 . . ?
C65 C64 H64A 109.0 . . ?
N42 C64 H64B 109.0 . . ?
C65 C64 H64B 109.0 . . ?
H64A C64 H64B 107.8 . . ?
C70 C65 C66 119.4(4) . . ?
C70 C65 C64 119.5(4) . . ?
C66 C65 C64 121.1(4) . . ?
C65 C66 C67 120.3(4) . . ?
C65 C66 N44 120.6(4) . . ?
C67 C66 N44 119.0(4) . . ?
C68 C67 C66 117.7(4) . . ?
C68 C67 C71 120.9(4) . . ?
C66 C67 C71 121.4(4) . . ?
C67 C68 C69 123.1(4) . . ?
C67 C68 H68 118.4 . . ?
C69 C68 H68 118.4 . . ?
C70 C69 C68 117.9(4) . . ?
C70 C69 C72 121.2(4) . . ?
C68 C69 C72 120.8(4) . . ?
C69 C70 C65 121.5(4) . . ?
C69 C70 H70 119.3 . . ?
C65 C70 H70 119.3 . . ?
C67 C71 H71A 109.5 . . ?
C67 C71 H71B 109.5 . . ?
H71A C71 H71B 109.5 . . ?
C67 C71 H71C 109.5 . . ?
H71A C71 H71C 109.5 . . ?
H71B C71 H71C 109.5 . . ?
C76 C72 N73 107.0(4) . . ?
C76 C72 C69 130.0(4) . . ?
N73 C72 C69 122.8(4) . . ?
N75 C76 C72 106.9(4) . . ?
N75 C76 H76 126.6 . . ?
C72 C76 H76 126.6 . . ?
N75 C77 C79 113.1(4) . . ?
N75 C77 H77A 109.0 . . ?
C79 C77 H77A 109.0 . . ?
N75 C77 H77B 109.0 . . ?
C79 C77 H77B 109.0 . . ?
H77A C77 H77B 107.8 . . ?
O78 C79 O80 125.0(5) . . ?
O78 C79 C77 124.4(5) . . ?
O80 C79 C77 110.5(5) . . ?
C82 C81 O80 113.3(11) . . ?
C83 C81 O80 106.2(9) . . ?

loop_
_geom_bond_atom_site_label_1
_geom_bond_atom_site_label_2
_geom_bond_distance
_geom_bond_site_symmetry_2
_geom_bond_publ_flag
O18 C17 1.332(5) . ?
O18 C19 1.451(6) . ?
O21 C17 1.191(5) . ?
O37 C38 1.194(5) . ?
O39 C38 1.310(6) . ?
O39 C40 1.469(6) . ?
N1 C2 1.444(6) . ?
N1 C6 1.457(5) . ?
N1 C23 1.463(5) . ?
N3 C25 1.442(6) . ?
N3 C2 1.441(6) . ?
N3 C4 1.469(5) . ?
N12 N13 1.320(5) . ?
N12 C11 1.344(5) . ?
N13 N14 1.338(4) . ?
N14 C15 1.336(5) . ?
N14 C16 1.460(5) . ?
N33 N34 1.331(5) . ?
N33 C32 1.346(5) . ?
N33 C36 1.457(5) . ?
N34 N35 1.304(5) . ?
N35 C31 1.358(5) . ?
C2 H2A 0.9700 . ?
C2 H2B 0.9700 . ?
C4 C5 1.502(5) . ?
C4 H4A 0.9700 . ?
C4 H4B 0.9700 . ?
C5 C6 1.388(6) . ?
C5 C10 1.406(5) . ?
C6 C7 1.385(5) . ?
C7 C8 1.380(5) . ?
C7 C22 1.517(5) . ?
C8 C9 1.389(5) . ?
C8 H8 0.9300 . ?
C9 C10 1.376(5) . ?
C9 C11 1.474(5) . ?
C10 H10 0.9300 . ?
C11 C15 1.358(5) . ?
C15 H15 0.9300 . ?
C16 C17 1.490(6) . ?
C16 H16A 0.9700 . ?
C16 H16B 0.9700 . ?
C19 C20 1.441(7) . ?
C19 H19A 0.9700 . ?
C19 H19B 0.9700 . ?
C20 H20A 0.9600 . ?
C20 H20B 0.9600 . ?
C20 H20C 0.9600 . ?
C22 H22A 0.9600 . ?
C22 H22B 0.9600 . ?
C22 H22C 0.9600 . ?
C23 C24 1.510(6) . ?
C23 H23A 0.9700 . ?
C23 H23B 0.9700 . ?
C24 C25 1.381(6) . ?
C24 C29 1.402(6) . ?
C25 C26 1.405(6) . ?
C26 C27 1.381(6) . ?
C26 C30 1.517(6) . ?
C27 C28 1.391(6) . ?
C27 H27 0.9300 . ?
C28 C29 1.368(5) . ?
C28 C31 1.493(6) . ?
C29 H29 0.9300 . ?
C30 H30A 0.9600 . ?
C30 H30B 0.9600 . ?
C30 H30C 0.9600 . ?
C31 C32 1.350(5) . ?
C32 H32 0.9300 . ?
C36 C38 1.480(6) . ?
C36 H36A 0.9700 . ?
C36 H36B 0.9700 . ?
C40 C41 1.437(7) . ?
C40 H40A 0.9700 . ?
C40 H40B 0.9700 . ?
C41 H41A 0.9600 . ?
C41 H41B 0.9600 . ?
C41 H41C 0.9600 . ?
O59 C58 1.326(5) . ?
O59 C60 1.446(5) . ?
O62 C58 1.197(5) . ?
O78 C79 1.175(5) . ?
O80 C79 1.309(6) . ?
O80 C81 1.493(7) . ?
N42 C47 1.438(5) . ?
N42 C43 1.473(5) . ?
N42 C64 1.482(5) . ?
N44 C66 1.428(5) . ?
N44 C43 1.454(5) . ?
N44 C45 1.477(5) . ?
N54 C53 1.332(5) . ?
N54 N55 1.339(5) . ?
N54 C57 1.451(5) . ?
N55 N56 1.334(5) . ?
N56 C52 1.365(5) . ?
N73 N74 1.305(5) . ?
N73 C72 1.373(5) . ?
N74 N75 1.347(5) . ?
N75 C76 1.336(5) . ?
N75 C77 1.448(5) . ?
C43 H43A 0.9700 . ?
C43 H43B 0.9700 . ?
C45 C46 1.511(5) . ?
C45 H45A 0.9700 . ?
C45 H45B 0.9700 . ?
C46 C47 1.389(5) . ?
C46 C51 1.391(5) . ?
C47 C48 1.407(5) . ?
C48 C49 1.392(6) . ?
C48 C63 1.480(6) . ?
C49 C50 1.389(6) . ?
C49 H49 0.9300 . ?
C50 C51 1.384(5) . ?
C50 C52 1.460(6) . ?
C51 H51 0.9300 . ?
C52 C53 1.351(5) . ?
C53 H53 0.9300 . ?
C57 C58 1.498(6) . ?
C57 H57A 0.9700 . ?
C57 H57B 0.9700 . ?
C60 C61 1.497(6) . ?
C60 H60A 0.9700 . ?
C60 H60B 0.9700 . ?
C61 H61A 0.9600 . ?
C61 H61B 0.9600 . ?
C61 H61C 0.9600 . ?
C63 H63A 0.9600 . ?
C63 H63B 0.9600 . ?
C63 H63C 0.9600 . ?
C64 C65 1.509(5) . ?
C64 H64A 0.9700 . ?
C64 H64B 0.9700 . ?
C65 C70 1.387(5) . ?
C65 C66 1.400(5) . ?
C66 C67 1.407(5) . ?
C67 C68 1.381(6) . ?
C67 C71 1.501(5) . ?
C68 C69 1.390(5) . ?
C68 H68 0.9300 . ?
C69 C70 1.381(5) . ?
C69 C72 1.464(6) . ?
C70 H70 0.9300 . ?
C71 H71A 0.9600 . ?
C71 H71B 0.9600 . ?
C71 H71C 0.9600 . ?
C72 C76 1.350(5) . ?
C76 H76 0.9300 . ?
C77 C79 1.473(6) . ?
C77 H77A 0.9700 . ?
C77 H77B 0.9700 . ?
C81 C82 1.34(2) . ?
C81 C83 1.456(15) . ?

loop_
_geom_torsion_atom_site_label_1
_geom_torsion_atom_site_label_2
_geom_torsion_atom_site_label_3
_geom_torsion_atom_site_label_4
_geom_torsion
_geom_torsion_site_symmetry_1
_geom_torsion_site_symmetry_2
_geom_torsion_site_symmetry_3
_geom_torsion_site_symmetry_4
_geom_torsion_publ_flag
C11 N12 N13 N14 1.5(5) . . . . ?
N12 N13 N14 C15 -1.2(5) . . . . ?
N12 N13 N14 C16 -179.2(4) . . . . ?
C32 N33 N34 N35 -1.1(5) . . . . ?
C36 N33 N34 N35 -178.1(4) . . . . ?
N33 N34 N35 C31 0.7(5) . . . . ?
C25 N3 C2 N1 -55.1(5) . . . . ?
C4 N3 C2 N1 68.9(5) . . . . ?
C6 N1 C2 N3 -53.9(5) . . . . ?
C23 N1 C2 N3 69.8(5) . . . . ?
C25 N3 C4 C5 78.5(5) . . . . ?
C2 N3 C4 C5 -43.8(5) . . . . ?
N3 C4 C5 C6 10.3(6) . . . . ?
N3 C4 C5 C10 -167.4(4) . . . . ?
C10 C5 C6 C7 -0.1(6) . . . . ?
C4 C5 C6 C7 -177.8(4) . . . . ?
C10 C5 C6 N1 -178.2(4) . . . . ?
C4 C5 C6 N1 4.1(6) . . . . ?
C2 N1 C6 C7 -161.7(4) . . . . ?
C23 N1 C6 C7 77.8(5) . . . . ?
C2 N1 C6 C5 16.4(5) . . . . ?
C23 N1 C6 C5 -104.0(5) . . . . ?
C5 C6 C7 C8 0.8(6) . . . . ?
N1 C6 C7 C8 179.0(3) . . . . ?
C5 C6 C7 C22 -178.1(4) . . . . ?
N1 C6 C7 C22 0.1(6) . . . . ?
C6 C7 C8 C9 -0.8(6) . . . . ?
C22 C7 C8 C9 178.1(4) . . . . ?
C7 C8 C9 C10 0.0(6) . . . . ?
C7 C8 C9 C11 179.3(4) . . . . ?
C8 C9 C10 C5 0.8(6) . . . . ?
C11 C9 C10 C5 -178.6(4) . . . . ?
C6 C5 C10 C9 -0.7(6) . . . . ?
C4 C5 C10 C9 177.0(4) . . . . ?
N13 N12 C11 C15 -1.3(5) . . . . ?
N13 N12 C11 C9 -179.9(4) . . . . ?
C10 C9 C11 N12 -4.9(6) . . . . ?
C8 C9 C11 N12 175.8(4) . . . . ?
C10 C9 C11 C15 176.8(4) . . . . ?
C8 C9 C11 C15 -2.5(7) . . . . ?
N13 N14 C15 C11 0.4(5) . . . . ?
C16 N14 C15 C11 178.2(4) . . . . ?
N12 C11 C15 N14 0.5(5) . . . . ?
C9 C11 C15 N14 179.0(4) . . . . ?
C15 N14 C16 C17 -87.7(6) . . . . ?
N13 N14 C16 C17 89.9(5) . . . . ?
C19 O18 C17 O21 -3.2(7) . . . . ?
C19 O18 C17 C16 179.7(4) . . . . ?
N14 C16 C17 O21 16.2(7) . . . . ?
N14 C16 C17 O18 -166.7(3) . . . . ?
C17 O18 C19 C20 -170.7(5) . . . . ?
C2 N1 C23 C24 -44.3(5) . . . . ?
C6 N1 C23 C24 78.0(5) . . . . ?
N1 C23 C24 C25 11.6(6) . . . . ?
N1 C23 C24 C29 -169.9(4) . . . . ?
C29 C24 C25 C26 2.3(6) . . . . ?
C23 C24 C25 C26 -179.2(4) . . . . ?
C29 C24 C25 N3 -176.1(4) . . . . ?
C23 C24 C25 N3 2.5(6) . . . . ?
C2 N3 C25 C24 17.9(6) . . . . ?
C4 N3 C25 C24 -103.2(5) . . . . ?
C2 N3 C25 C26 -160.5(4) . . . . ?
C4 N3 C25 C26 78.5(5) . . . . ?
C24 C25 C26 C27 -1.4(7) . . . . ?
N3 C25 C26 C27 176.9(4) . . . . ?
C24 C25 C26 C30 -178.0(4) . . . . ?
N3 C25 C26 C30 0.3(7) . . . . ?
C25 C26 C27 C28 0.1(7) . . . . ?
C30 C26 C27 C28 176.7(4) . . . . ?
C26 C27 C28 C29 0.4(7) . . . . ?
C26 C27 C28 C31 -175.0(4) . . . . ?
C27 C28 C29 C24 0.5(6) . . . . ?
C31 C28 C29 C24 175.8(4) . . . . ?
C25 C24 C29 C28 -1.8(6) . . . . ?
C23 C24 C29 C28 179.6(4) . . . . ?
N34 N35 C31 C32 0.0(5) . . . . ?
N34 N35 C31 C28 175.3(4) . . . . ?
C29 C28 C31 C32 -20.6(7) . . . . ?
C27 C28 C31 C32 154.7(5) . . . . ?
C29 C28 C31 N35 165.2(4) . . . . ?
C27 C28 C31 N35 -19.6(6) . . . . ?
N34 N33 C32 C31 1.1(5) . . . . ?
C36 N33 C32 C31 177.8(4) . . . . ?
N35 C31 C32 N33 -0.6(5) . . . . ?
C28 C31 C32 N33 -175.5(4) . . . . ?
N34 N33 C36 C38 91.4(5) . . . . ?
C32 N33 C36 C38 -85.0(5) . . . . ?
C40 O39 C38 O37 -2.5(8) . . . . ?
C40 O39 C38 C36 176.2(4) . . . . ?
N33 C36 C38 O37 -18.8(7) . . . . ?
N33 C36 C38 O39 162.5(4) . . . . ?
C38 O39 C40 C41 168.6(5) . . . . ?
C53 N54 N55 N56 -1.5(6) . . . . ?
C57 N54 N55 N56 178.8(4) . . . . ?
N54 N55 N56 C52 -0.1(6) . . . . ?
C72 N73 N74 N75 0.2(5) . . . . ?
N73 N74 N75 C76 -0.3(5) . . . . ?
N73 N74 N75 C77 -178.4(3) . . . . ?
C66 N44 C43 N42 -53.8(4) . . . . ?
C45 N44 C43 N42 69.9(4) . . . . ?
C47 N42 C43 N44 -54.5(4) . . . . ?
C64 N42 C43 N44 68.7(4) . . . . ?
C66 N44 C45 C46 77.1(5) . . . . ?
C43 N44 C45 C46 -45.7(5) . . . . ?
N44 C45 C46 C47 11.9(6) . . . . ?
N44 C45 C46 C51 -166.8(4) . . . . ?
C51 C46 C47 C48 -0.3(6) . . . . ?
C45 C46 C47 C48 -179.0(4) . . . . ?
C51 C46 C47 N42 -177.2(4) . . . . ?
C45 C46 C47 N42 4.1(6) . . . . ?
C43 N42 C47 C46 15.8(5) . . . . ?
C64 N42 C47 C46 -103.4(4) . . . . ?
C43 N42 C47 C48 -161.2(4) . . . . ?
C64 N42 C47 C48 79.6(4) . . . . ?
C46 C47 C48 C49 0.5(6) . . . . ?
N42 C47 C48 C49 177.5(4) . . . . ?
C46 C47 C48 C63 -177.8(4) . . . . ?
N42 C47 C48 C63 -0.8(6) . . . . ?
C47 C48 C49 C50 -0.2(6) . . . . ?
C63 C48 C49 C50 178.1(4) . . . . ?
C48 C49 C50 C51 -0.1(6) . . . . ?
C48 C49 C50 C52 -179.9(4) . . . . ?
C49 C50 C51 C46 0.3(6) . . . . ?
C52 C50 C51 C46 -179.9(4) . . . . ?
C47 C46 C51 C50 -0.1(6) . . . . ?
C45 C46 C51 C50 178.6(4) . . . . ?
N55 N56 C52 C53 1.6(6) . . . . ?
N55 N56 C52 C50 -178.2(4) . . . . ?
C51 C50 C52 C53 -167.8(5) . . . . ?
C49 C50 C52 C53 12.0(8) . . . . ?
C51 C50 C52 N56 12.0(7) . . . . ?
C49 C50 C52 N56 -168.2(4) . . . . ?
N55 N54 C53 C52 2.6(6) . . . . ?
C57 N54 C53 C52 -177.8(4) . . . . ?
N56 C52 C53 N54 -2.5(5) . . . . ?
C50 C52 C53 N54 177.3(5) . . . . ?
C53 N54 C57 C58 -99.9(6) . . . . ?
N55 N54 C57 C58 79.7(5) . . . . ?
C60 O59 C58 O62 -3.7(7) . . . . ?
C60 O59 C58 C57 178.7(4) . . . . ?
N54 C57 C58 O62 6.7(8) . . . . ?
N54 C57 C58 O59 -175.7(4) . . . . ?
C58 O59 C60 C61 178.1(4) . . . . ?
C47 N42 C64 C65 77.0(4) . . . . ?
C43 N42 C64 C65 -44.6(5) . . . . ?
N42 C64 C65 C70 -168.5(4) . . . . ?
N42 C64 C65 C66 11.4(6) . . . . ?
C70 C65 C66 C67 1.4(6) . . . . ?
C64 C65 C66 C67 -178.5(4) . . . . ?
C70 C65 C66 N44 -175.6(4) . . . . ?
C64 C65 C66 N44 4.4(6) . . . . ?
C43 N44 C66 C65 15.9(5) . . . . ?
C45 N44 C66 C65 -103.7(4) . . . . ?
C43 N44 C66 C67 -161.2(4) . . . . ?
C45 N44 C66 C67 79.2(4) . . . . ?
C65 C66 C67 C68 0.2(6) . . . . ?
N44 C66 C67 C68 177.2(4) . . . . ?
C65 C66 C67 C71 -176.6(4) . . . . ?
N44 C66 C67 C71 0.5(6) . . . . ?
C66 C67 C68 C69 -1.9(6) . . . . ?
C71 C67 C68 C69 174.8(4) . . . . ?
C67 C68 C69 C70 2.0(6) . . . . ?
C67 C68 C69 C72 -174.8(4) . . . . ?
C68 C69 C70 C65 -0.3(6) . . . . ?
C72 C69 C70 C65 176.4(4) . . . . ?
C66 C65 C70 C69 -1.3(6) . . . . ?
C64 C65 C70 C69 178.6(4) . . . . ?
N74 N73 C72 C76 0.0(5) . . . . ?
N74 N73 C72 C69 175.0(4) . . . . ?
C70 C69 C72 C76 -21.5(7) . . . . ?
C68 C69 C72 C76 155.1(4) . . . . ?
C70 C69 C72 N73 164.6(4) . . . . ?
C68 C69 C72 N73 -18.8(6) . . . . ?
N74 N75 C76 C72 0.3(5) . . . . ?
C77 N75 C76 C72 178.2(4) . . . . ?
N73 C72 C76 N75 -0.1(5) . . . . ?
C69 C72 C76 N75 -174.7(4) . . . . ?
C76 N75 C77 C79 -84.1(5) . . . . ?
N74 N75 C77 C79 93.6(5) . . . . ?
C81 O80 C79 O78 -2.4(10) . . . . ?
C81 O80 C79 C77 173.2(6) . . . . ?
N75 C77 C79 O78 -14.7(8) . . . . ?
N75 C77 C79 O80 169.7(4) . . . . ?
C79 O80 C81 C82 78.0(13) . . . . ?
C79 O80 C81 C83 -172.3(7) . . . . ?
